data_4503748
loop_
_publ_author_name
'Chen, Zhenxia'
'Zhou, Yaming'
'Weng, Linhong'
'Zhao, Dongyuan'

_publ_section_title
;
 Mixed-Solvothermal Syntheses and Structures of Six New Zinc
 Phosphonocarboxylates with Zeolite-type and Pillar-Layered Frameworks
;
_journal_issue 11
_journal_name_full 'Crystal Growth &amp; Design'
_journal_page_first 4045
_journal_paper_doi 10.1021/cg800374s
_journal_volume 8
_journal_year 2008
_chemical_formula_sum 'C27 H28 N O15 P3 Zn4'
_chemical_formula_weight 960.89
_chemical_name_systematic
; 
 ? 
;
_space_group_IT_number 4
_symmetry_cell_setting monoclinic
_symmetry_space_group_name_Hall 'P 2yb'
_symmetry_space_group_name_H-M 'P 1 21 1'
_atom_sites_solution_hydrogens geom
_atom_sites_solution_primary direct
_atom_sites_solution_secondary difmap
_audit_creation_method SHELXL-97
_cell_angle_alpha 90.00
_cell_angle_beta 104.040(8)
_cell_angle_gamma 90.00
_cell_formula_units_Z 2
_cell_length_a 9.694(5)
_cell_length_b 10.117(5)
_cell_length_c 19.488(10)
_cell_measurement_reflns_used 908
_cell_measurement_temperature 293(2)
_cell_measurement_theta_max 25.012
_cell_measurement_theta_min 2.155
_cell_volume 1854.2(16)
_computing_cell_refinement 'Bruker SMART'
_computing_data_collection 'Bruker SMART'
_computing_data_reduction 'Bruker SHELXTL'
_computing_molecular_graphics 'Bruker SHELXTL'
_computing_publication_material 'Bruker SHELXTL'
_computing_structure_refinement 'SHELXL-97 (Sheldrick, 1997)'
_computing_structure_solution 'SHELXS-97 (Sheldrick, 1990)'
_diffrn_ambient_temperature 293(2)
_diffrn_measured_fraction_theta_full 0.997
_diffrn_measured_fraction_theta_max 0.997
_diffrn_measurement_device_type 'CCD area detector'
_diffrn_measurement_method 'phi and omega scans'
_diffrn_radiation_monochromator graphite
_diffrn_radiation_source 'fine-focus sealed tube'
_diffrn_radiation_type MoK\a
_diffrn_radiation_wavelength 0.71073
_diffrn_reflns_av_R_equivalents 0.0655
_diffrn_reflns_av_sigmaI/netI 0.1265
_diffrn_reflns_limit_h_max 7
_diffrn_reflns_limit_h_min -11
_diffrn_reflns_limit_k_max 12
_diffrn_reflns_limit_k_min -12
_diffrn_reflns_limit_l_max 23
_diffrn_reflns_limit_l_min -24
_diffrn_reflns_number 8491
_diffrn_reflns_theta_full 26.01
_diffrn_reflns_theta_max 26.01
_diffrn_reflns_theta_min 2.15
_diffrn_standards_decay_% 5.48
_exptl_absorpt_coefficient_mu 2.751
_exptl_absorpt_correction_T_max 0.8747
_exptl_absorpt_correction_T_min 0.6830
_exptl_absorpt_correction_type multi-scan
_exptl_absorpt_process_details sadabs
_exptl_crystal_colour colorless
_exptl_crystal_density_diffrn 1.721
_exptl_crystal_density_method 'not measured'
_exptl_crystal_description cuboid
_exptl_crystal_F_000 964
_exptl_crystal_size_max 0.15
_exptl_crystal_size_mid 0.10
_exptl_crystal_size_min 0.05
_refine_diff_density_max 1.012
_refine_diff_density_min -0.761
_refine_diff_density_rms 0.158
_refine_ls_abs_structure_details 'Flack H D (1983), Acta Cryst. A39, 876-881'
_refine_ls_abs_structure_Flack 0.02(2)
_refine_ls_extinction_method none
_refine_ls_goodness_of_fit_ref 1.122
_refine_ls_hydrogen_treatment constr
_refine_ls_matrix_type full
_refine_ls_number_parameters 451
_refine_ls_number_reflns 6861
_refine_ls_number_restraints 11
_refine_ls_restrained_S_all 1.122
_refine_ls_R_factor_all 0.0949
_refine_ls_R_factor_gt 0.0768
_refine_ls_shift/su_max 0.002
_refine_ls_shift/su_mean 0.000
_refine_ls_structure_factor_coef Fsqd
_refine_ls_weighting_details 'calc w=1/[\s^2^(Fo^2^)+(0.0425P)^2^+0.0000P] where P=(Fo^2^+2Fc^2^)/3'
_refine_ls_weighting_scheme calc
_refine_ls_wR_factor_gt 0.1378
_refine_ls_wR_factor_ref 0.1445
_reflns_number_gt 5622
_reflns_number_total 6861
_reflns_threshold_expression >2sigma(I)
_cod_data_source_file cg800374s_si_005.cif
_cod_data_source_block III
_cod_depositor_comments
;
The following automatic conversions were performed:

'_symmetry_cell_setting' value 'Monoclinic' changed to 'monoclinic'
according to /home/saulius/struct/CIF-dictionaries/cif_core.dic
dictionary named 'cif_core.dic' version 2.4.1 from 2010-06-29.

Automatic conversion script
Id: cif_fix_values 1715 2011-07-08 13:25:40Z adriana 
;
_cod_original_cell_volume 1854.1(16)
_cod_original_sg_symbol_H-M P2(1)
_cod_database_code 4503748

loop_
_symmetry_equiv_pos_as_xyz
'x, y, z'
'-x, y+1/2, -z'

loop_
_atom_site_label
_atom_site_type_symbol
_atom_site_fract_x
_atom_site_fract_y
_atom_site_fract_z
_atom_site_U_iso_or_equiv
_atom_site_adp_type
_atom_site_occupancy
_atom_site_symmetry_multiplicity
_atom_site_calc_flag
_atom_site_refinement_flags
Zn1 Zn -0.49523(11) 0.52127(12) 0.77740(7) 0.0189(3) Uani 1 1 d .
Zn2 Zn 0.15660(11) 0.53640(12) 0.80256(6) 0.0170(3) Uani 1 1 d .
Zn3 Zn -0.00852(13) 0.24023(12) 0.77022(7) 0.0208(3) Uani 1 1 d .
Zn4 Zn 0.18399(13) -0.02719(12) 0.73544(7) 0.0215(3) Uani 1 1 d .
P1 P -0.1556(3) 0.4773(3) 0.82251(16) 0.0228(7) Uani 1 1 d .
P2 P 0.3132(3) 0.2633(3) 0.78974(15) 0.0173(6) Uani 1 1 d .
P3 P -0.2778(3) 0.1976(3) 0.31530(15) 0.0170(6) Uani 1 1 d .
O1 O -0.2960(7) 0.5397(9) 0.7867(4) 0.033(2) Uani 1 1 d .
O2 O -0.0356(7) 0.5575(8) 0.8067(4) 0.0257(19) Uani 1 1 d .
O3 O -0.1526(8) 0.3348(8) 0.8005(5) 0.034(2) Uani 1 1 d .
O4 O -0.0110(10) 0.5781(8) 1.1748(5) 0.042(2) Uani 1 1 d .
O5 O -0.1701(10) 0.4210(9) 1.1680(5) 0.039(2) Uani 1 1 d .
O6 O 0.1742(7) 0.3388(7) 0.7908(4) 0.0193(17) Uani 1 1 d .
O7 O 0.2799(8) 0.1422(7) 0.7442(4) 0.0244(18) Uani 1 1 d .
O8 O 0.4184(8) 0.3515(8) 0.7661(4) 0.0290(19) Uani 1 1 d .
O9 O 0.7212(7) 0.0686(7) 1.1045(4) 0.0258(19) Uani 1 1 d .
O10 O 0.5165(9) 0.1029(9) 1.1358(5) 0.048(3) Uani 1 1 d .
O11 O 0.0202(8) 0.0091(8) 0.6537(4) 0.0305(19) Uani 1 1 d .
O12 O -0.0588(8) 0.2118(8) 0.6702(4) 0.035(2) Uani 1 1 d .
O13 O -0.2858(8) 0.3424(7) 0.3018(4) 0.0259(19) Uani 1 1 d .
O14 O -0.4260(8) 0.1376(8) 0.3002(4) 0.0272(19) Uani 1 1 d .
O15 O -0.1819(8) 0.1269(8) 0.2784(4) 0.032(2) Uani 1 1 d .
C1 C -0.1348(10) 0.4811(12) 0.9161(6) 0.022(2) Uani 1 1 d .
C2 C -0.2127(15) 0.3948(12) 0.9490(8) 0.040(4) Uani 1 1 d .
H2A H -0.2745 0.3340 0.9217 0.048 Uiso 1 1 calc R
C3 C -0.1984(15) 0.3990(12) 1.0215(7) 0.039(3) Uani 1 1 d .
H3A H -0.2527 0.3425 1.0420 0.047 Uiso 1 1 calc R
C4 C -0.1065(13) 0.4844(12) 1.0630(7) 0.032(3) Uani 1 1 d .
C5 C -0.0240(13) 0.5653(12) 1.0311(7) 0.034(3) Uani 1 1 d .
H5A H 0.0431 0.6210 1.0591 0.041 Uiso 1 1 calc R
C6 C -0.0391(14) 0.5649(13) 0.9598(7) 0.041(4) Uani 1 1 d .
H6A H 0.0158 0.6220 0.9400 0.049 Uiso 1 1 calc R
C7 C -0.0951(13) 0.4969(13) 1.1401(7) 0.034(3) Uani 1 1 d .
C8 C 0.3913(11) 0.2132(10) 0.8788(6) 0.021(2) Uani 1 1 d .
C9 C 0.3326(11) 0.2491(12) 0.9362(6) 0.027(3) Uani 1 1 d .
H9A H 0.2497 0.2991 0.9279 0.033 Uiso 1 1 calc R
C10 C 0.3965(11) 0.2112(12) 1.0026(6) 0.030(3) Uani 1 1 d .
H10A H 0.3555 0.2339 1.0394 0.036 Uiso 1 1 calc R
C11 C 0.5220(11) 0.1391(11) 1.0173(6) 0.022(3) Uani 1 1 d .
C12 C 0.5804(12) 0.1065(12) 0.9625(7) 0.033(3) Uani 1 1 d .
H12A H 0.6667 0.0618 0.9717 0.040 Uiso 1 1 calc R
C13 C 0.5132(13) 0.1390(13) 0.8936(6) 0.035(3) Uani 1 1 d .
H13A H 0.5512 0.1101 0.8568 0.042 Uiso 1 1 calc R
C14 C 0.5936(12) 0.1013(10) 1.0916(6) 0.022(3) Uani 1 1 d .
C15 C -0.0399(12) 0.1146(11) 0.6310(6) 0.024(3) Uani 1 1 d .
C16 C -0.0932(11) 0.1344(12) 0.5529(6) 0.024(3) Uani 1 1 d .
C17 C -0.0910(13) 0.0370(14) 0.5065(6) 0.038(3) Uani 1 1 d .
H17A H -0.0539 -0.0450 0.5232 0.046 Uiso 1 1 calc R
C18 C -0.1431(14) 0.0556(12) 0.4339(7) 0.040(3) Uani 1 1 d .
H18A H -0.1383 -0.0128 0.4027 0.048 Uiso 1 1 calc R
C19 C -0.2016(11) 0.1756(10) 0.4083(6) 0.020(2) Uani 1 1 d .
C20 C -0.2005(13) 0.2761(12) 0.4565(6) 0.036(3) Uani 1 1 d .
H20A H -0.2356 0.3587 0.4399 0.043 Uiso 1 1 calc R
C21 C -0.1495(13) 0.2583(12) 0.5275(6) 0.038(3) Uani 1 1 d .
H21A H -0.1519 0.3272 0.5587 0.046 Uiso 1 1 calc R
N1 N 0.657(3) 0.802(4) 0.676(2) 0.167(14) Uani 1 1 d D
H1A H 0.5934 0.7439 0.6857 0.200 Uiso 1 1 calc R
C22 C 0.759(3) 0.849(3) 0.7426(16) 0.129(11) Uani 1 1 d .
H22A H 0.8251 0.7788 0.7613 0.154 Uiso 1 1 calc R
H22B H 0.8134 0.9233 0.7314 0.154 Uiso 1 1 calc R
C23 C 0.693(3) 0.886(2) 0.7916(19) 0.165(16) Uani 1 1 d .
H23A H 0.7614 0.9239 0.8310 0.248 Uiso 1 1 calc R
H23B H 0.6491 0.8111 0.8071 0.248 Uiso 1 1 calc R
H23C H 0.6224 0.9513 0.7722 0.248 Uiso 1 1 calc R
C24 C 0.594(4) 0.875(6) 0.611(2) 0.35(4) Uani 1 1 d D
H24A H 0.6527 0.8673 0.5773 0.417 Uiso 1 1 calc R
H24B H 0.4998 0.8415 0.5893 0.417 Uiso 1 1 calc R
C25 C 0.588(11) 1.010(6) 0.634(6) 0.72(10) Uani 1 1 d DU
H25A H 0.5181 1.0578 0.5993 1.086 Uiso 1 1 calc R
H25B H 0.6793 1.0510 0.6391 1.086 Uiso 1 1 calc R
H25C H 0.5622 1.0118 0.6785 1.086 Uiso 1 1 calc R
C26 C 0.776(4) 0.734(3) 0.6608(18) 0.34(5) Uani 1 1 d D
H26A H 0.8341 0.7030 0.7058 0.405 Uiso 1 1 calc R
H26B H 0.8324 0.7989 0.6431 0.405 Uiso 1 1 calc R
C27 C 0.757(4) 0.622(3) 0.6126(18) 0.24(2) Uani 1 1 d D
H27A H 0.8461 0.6018 0.6014 0.353 Uiso 1 1 calc R
H27B H 0.6878 0.6441 0.5699 0.353 Uiso 1 1 calc R
H27C H 0.7253 0.5469 0.6344 0.353 Uiso 1 1 calc R

loop_
_atom_site_aniso_label
_atom_site_aniso_U_11
_atom_site_aniso_U_22
_atom_site_aniso_U_33
_atom_site_aniso_U_23
_atom_site_aniso_U_13
_atom_site_aniso_U_12
Zn1 0.0129(6) 0.0254(7) 0.0179(7) 0.0018(6) 0.0028(5) -0.0005(5)
Zn2 0.0118(6) 0.0225(7) 0.0172(7) 0.0006(6) 0.0044(5) -0.0012(5)
Zn3 0.0223(7) 0.0236(7) 0.0156(7) -0.0015(6) 0.0027(5) 0.0023(6)
Zn4 0.0288(7) 0.0179(7) 0.0166(7) 0.0002(6) 0.0031(5) 0.0030(6)
P1 0.0143(13) 0.0363(17) 0.0199(16) 0.0018(14) 0.0085(11) 0.0067(13)
P2 0.0167(14) 0.0170(15) 0.0174(16) 0.0059(12) 0.0027(11) 0.0028(11)
P3 0.0187(14) 0.0184(15) 0.0145(16) -0.0044(12) 0.0050(11) -0.0015(11)
O1 0.014(4) 0.053(5) 0.035(5) -0.001(5) 0.009(3) 0.001(4)
O2 0.008(3) 0.052(5) 0.020(4) 0.000(4) 0.009(3) -0.004(3)
O3 0.026(5) 0.039(5) 0.042(6) -0.011(4) 0.017(4) 0.000(4)
O4 0.058(6) 0.046(6) 0.021(5) -0.017(4) 0.010(4) -0.012(5)
O5 0.053(6) 0.040(5) 0.026(6) -0.011(4) 0.015(5) -0.010(5)
O6 0.018(4) 0.025(4) 0.014(4) 0.002(3) 0.002(3) 0.002(3)
O7 0.032(5) 0.019(4) 0.022(5) -0.002(3) 0.008(4) -0.005(4)
O8 0.030(5) 0.029(5) 0.025(5) -0.002(4) 0.003(4) 0.004(4)
O9 0.020(4) 0.037(5) 0.015(5) 0.005(3) -0.007(3) 0.006(3)
O10 0.032(5) 0.074(7) 0.043(7) 0.021(5) 0.017(5) -0.001(5)
O11 0.033(4) 0.032(5) 0.021(5) 0.004(4) -0.004(3) 0.005(4)
O12 0.038(5) 0.043(6) 0.018(5) -0.002(4) -0.004(4) 0.010(4)
O13 0.037(5) 0.018(4) 0.023(5) 0.004(4) 0.007(4) -0.001(3)
O14 0.029(5) 0.031(5) 0.021(5) -0.014(4) 0.004(4) -0.013(4)
O15 0.028(5) 0.041(5) 0.024(5) 0.002(4) 0.002(4) 0.006(4)
C1 0.015(5) 0.030(6) 0.019(6) 0.002(5) 0.004(4) 0.001(5)
C2 0.050(9) 0.029(7) 0.043(10) -0.012(6) 0.015(7) -0.020(6)
C3 0.061(9) 0.028(7) 0.032(9) 0.003(6) 0.020(7) -0.011(6)
C4 0.042(7) 0.023(6) 0.030(7) -0.007(6) 0.007(6) 0.006(6)
C5 0.039(7) 0.036(8) 0.027(8) -0.022(6) 0.009(6) -0.016(6)
C6 0.046(8) 0.051(9) 0.033(9) 0.007(7) 0.023(7) -0.010(7)
C7 0.030(7) 0.038(8) 0.029(8) -0.001(6) -0.003(5) 0.006(6)
C8 0.025(6) 0.019(6) 0.020(7) -0.001(5) 0.008(5) -0.010(5)
C9 0.015(5) 0.032(6) 0.036(7) 0.008(6) 0.008(5) 0.012(5)
C10 0.027(6) 0.047(8) 0.015(7) 0.011(6) 0.004(5) 0.021(6)
C11 0.020(6) 0.029(6) 0.017(7) -0.001(5) 0.003(5) -0.013(5)
C12 0.021(6) 0.032(7) 0.042(9) -0.005(6) -0.003(6) 0.017(5)
C13 0.033(7) 0.059(9) 0.011(7) -0.008(6) 0.003(5) 0.007(6)
C14 0.023(6) 0.014(6) 0.027(7) 0.001(5) 0.001(5) -0.010(5)
C15 0.024(6) 0.027(7) 0.018(7) 0.000(5) 0.000(5) -0.006(5)
C16 0.019(6) 0.037(7) 0.018(7) -0.003(5) 0.007(5) 0.000(5)
C17 0.054(8) 0.035(7) 0.022(7) 0.003(7) 0.000(6) 0.018(7)
C18 0.064(9) 0.027(7) 0.026(8) -0.008(6) 0.008(6) 0.008(6)
C19 0.019(6) 0.018(6) 0.020(6) -0.005(5) -0.001(5) -0.012(4)
C20 0.049(8) 0.023(7) 0.027(8) -0.010(6) -0.006(6) 0.010(6)
C21 0.063(9) 0.027(7) 0.017(7) -0.005(6) -0.008(6) 0.025(6)
N1 0.15(3) 0.20(3) 0.17(3) 0.00(3) 0.08(3) -0.11(3)
C22 0.16(3) 0.12(2) 0.13(3) -0.010(19) 0.07(2) -0.06(2)
C23 0.10(2) 0.13(2) 0.31(4) -0.12(2) 0.14(3) -0.066(16)
C24 0.11(3) 0.62(11) 0.26(6) -0.16(6) -0.05(3) 0.19(4)
C25 0.71(10) 0.74(10) 0.73(10) 0.01(2) 0.18(3) -0.01(2)
C26 0.45(8) 0.16(4) 0.23(6) 0.17(4) -0.25(5) -0.22(5)
C27 0.25(5) 0.28(5) 0.23(5) 0.11(4) 0.17(4) 0.06(4)

loop_
_atom_type_symbol
_atom_type_description
_atom_type_scat_dispersion_real
_atom_type_scat_dispersion_imag
_atom_type_scat_source
C C 0.0033 0.0016 'International Tables Vol C Tables 4.2.6.8 and 6.1.1.4'
H H 0.0000 0.0000 'International Tables Vol C Tables 4.2.6.8 and 6.1.1.4'
N N 0.0061 0.0033 'International Tables Vol C Tables 4.2.6.8 and 6.1.1.4'
O O 0.0106 0.0060 'International Tables Vol C Tables 4.2.6.8 and 6.1.1.4'
P P 0.1023 0.0942 'International Tables Vol C Tables 4.2.6.8 and 6.1.1.4'
Zn Zn 0.2839 1.4301 'International Tables Vol C Tables 4.2.6.8 and 6.1.1.4'

loop_
_geom_angle_atom_site_label_1
_geom_angle_atom_site_label_2
_geom_angle_atom_site_label_3
_geom_angle
_geom_angle_site_symmetry_1
_geom_angle_site_symmetry_3
O8 Zn1 O1 120.5(4) 1_455 .
O8 Zn1 O14 112.5(4) 1_455 2_456
O1 Zn1 O14 102.4(4) . 2_456
O8 Zn1 O10 110.4(4) 1_455 2_557
O1 Zn1 O10 101.2(4) . 2_557
O14 Zn1 O10 108.7(4) 2_456 2_557
O15 Zn2 O2 108.0(3) 2_556 .
O15 Zn2 O9 121.7(3) 2_556 2_657
O2 Zn2 O9 109.0(3) . 2_657
O15 Zn2 O6 110.6(3) 2_556 .
O2 Zn2 O6 103.1(3) . .
O9 Zn2 O6 102.9(3) 2_657 .
O3 Zn3 O12 111.5(4) . .
O3 Zn3 O4 103.6(4) . 2_547
O12 Zn3 O4 113.7(4) . 2_547
O3 Zn3 O6 111.8(3) . .
O12 Zn3 O6 106.0(3) . .
O4 Zn3 O6 110.5(4) 2_547 .
O13 Zn4 O7 111.5(3) 2_546 .
O13 Zn4 O5 109.9(4) 2_546 2_547
O7 Zn4 O5 106.9(4) . 2_547
O13 Zn4 O11 102.1(3) 2_546 .
O7 Zn4 O11 100.3(3) . .
O5 Zn4 O11 125.6(4) 2_547 .
O3 P1 O2 112.8(4) . .
O3 P1 O1 110.2(5) . .
O2 P1 O1 109.5(5) . .
O3 P1 C1 107.8(5) . .
O2 P1 C1 107.2(5) . .
O1 P1 C1 109.2(5) . .
O7 P2 O8 111.5(4) . .
O7 P2 O6 110.3(4) . .
O8 P2 O6 111.5(4) . .
O7 P2 C8 108.8(5) . .
O8 P2 C8 107.8(5) . .
O6 P2 C8 106.8(5) . .
O13 P3 O15 113.6(5) . .
O13 P3 O14 110.7(5) . .
O15 P3 O14 112.7(5) . .
O13 P3 C19 107.0(5) . .
O15 P3 C19 106.0(5) . .
O14 P3 C19 106.4(5) . .
P1 O1 Zn1 141.6(6) . .
P1 O2 Zn2 139.6(5) . .
P1 O3 Zn3 129.5(5) . .
C7 O4 Zn3 145.6(9) . 2_557
C7 O5 Zn4 115.1(8) . 2_557
P2 O6 Zn3 118.9(4) . .
P2 O6 Zn2 125.8(4) . .
Zn3 O6 Zn2 115.0(3) . .
P2 O7 Zn4 143.5(5) . .
P2 O8 Zn1 144.2(5) . 1_655
C14 O9 Zn2 125.9(7) . 2_647
C14 O10 Zn1 142.3(8) . 2_547
C15 O11 Zn4 131.0(7) . .
C15 O12 Zn3 133.1(8) . .
P3 O13 Zn4 138.1(5) . 2_556
P3 O14 Zn1 124.9(5) . 2_446
P3 O15 Zn2 149.1(6) . 2_546
C6 C1 C2 117.0(11) . .
C6 C1 P1 122.2(9) . .
C2 C1 P1 120.8(9) . .
C3 C2 C1 120.9(12) . .
C3 C2 H2A 119.6 . .
C1 C2 H2A 119.6 . .
C4 C3 C2 121.0(12) . .
C4 C3 H3A 119.5 . .
C2 C3 H3A 119.5 . .
C3 C4 C5 118.2(12) . .
C3 C4 C7 122.3(12) . .
C5 C4 C7 119.5(11) . .
C6 C5 C4 121.6(11) . .
C6 C5 H5A 119.2 . .
C4 C5 H5A 119.2 . .
C5 C6 C1 121.3(11) . .
C5 C6 H6A 119.4 . .
C1 C6 H6A 119.4 . .
O4 C7 O5 122.6(12) . .
O4 C7 C4 119.2(12) . .
O5 C7 C4 118.2(11) . .
C13 C8 C9 117.7(11) . .
C13 C8 P2 120.0(8) . .
C9 C8 P2 122.4(9) . .
C10 C9 C8 120.3(10) . .
C10 C9 H9A 119.8 . .
C8 C9 H9A 119.8 . .
C9 C10 C11 121.5(10) . .
C9 C10 H10A 119.2 . .
C11 C10 H10A 119.2 . .
C12 C11 C10 118.4(11) . .
C12 C11 C14 120.8(11) . .
C10 C11 C14 120.8(10) . .
C11 C12 C13 121.0(11) . .
C11 C12 H12A 119.5 . .
C13 C12 H12A 119.5 . .
C8 C13 C12 120.9(11) . .
C8 C13 H13A 119.5 . .
C12 C13 H13A 119.5 . .
O9 C14 O10 125.8(11) . .
O9 C14 C11 117.9(10) . .
O10 C14 C11 116.3(10) . .
O11 C15 O12 124.5(11) . .
O11 C15 C16 119.5(10) . .
O12 C15 C16 116.0(10) . .
C17 C16 C21 119.0(11) . .
C17 C16 C15 121.9(11) . .
C21 C16 C15 119.1(10) . .
C16 C17 C18 121.5(13) . .
C16 C17 H17A 119.2 . .
C18 C17 H17A 119.2 . .
C19 C18 C17 120.1(12) . .
C19 C18 H18A 120.0 . .
C17 C18 H18A 120.0 . .
C20 C19 C18 117.8(11) . .
C20 C19 P3 121.8(9) . .
C18 C19 P3 120.4(9) . .
C21 C20 C19 122.2(11) . .
C21 C20 H20A 118.9 . .
C19 C20 H20A 118.9 . .
C20 C21 C16 119.3(11) . .
C20 C21 H21A 120.4 . .
C16 C21 H21A 120.4 . .
C26 N1 C24 105(3) . .
C26 N1 C22 86(3) . .
C24 N1 C22 130(3) . .
C26 N1 H1A 110.6 . .
C24 N1 H1A 110.6 . .
C22 N1 H1A 110.6 . .
C23 C22 N1 113(3) . .
C23 C22 H22A 109.0 . .
N1 C22 H22A 109.0 . .
C23 C22 H22B 109.1 . .
N1 C22 H22B 109.1 . .
H22A C22 H22B 107.8 . .
C22 C23 H23A 109.5 . .
C22 C23 H23B 109.5 . .
H23A C23 H23B 109.5 . .
C22 C23 H23C 109.5 . .
H23A C23 H23C 109.5 . .
H23B C23 H23C 109.5 . .
C25 C24 N1 105(6) . .
C25 C24 H24A 110.9 . .
N1 C24 H24A 110.8 . .
C25 C24 H24B 110.8 . .
N1 C24 H24B 110.8 . .
H24A C24 H24B 108.9 . .
C24 C25 H25A 109.5 . .
C24 C25 H25B 109.5 . .
H25A C25 H25B 109.5 . .
C24 C25 H25C 109.5 . .
H25A C25 H25C 109.5 . .
H25B C25 H25C 109.5 . .
N1 C26 C27 122(4) . .
N1 C26 H26A 107.0 . .
C27 C26 H26A 106.9 . .
N1 C26 H26B 106.9 . .
C27 C26 H26B 106.9 . .
H26A C26 H26B 106.7 . .
C26 C27 H27A 109.5 . .
C26 C27 H27B 109.5 . .
H27A C27 H27B 109.5 . .
C26 C27 H27C 109.5 . .
H27A C27 H27C 109.5 . .
H27B C27 H27C 109.5 . .

loop_
_geom_bond_atom_site_label_1
_geom_bond_atom_site_label_2
_geom_bond_distance
_geom_bond_site_symmetry_2
Zn1 O8 1.901(8) 1_455
Zn1 O1 1.905(7) .
Zn1 O14 1.922(7) 2_456
Zn1 O10 1.938(9) 2_557
Zn2 O15 1.891(9) 2_556
Zn2 O2 1.896(6) .
Zn2 O9 1.936(7) 2_657
Zn2 O6 2.024(7) .
Zn3 O3 1.901(7) .
Zn3 O12 1.913(8) .
Zn3 O4 1.943(8) 2_547
Zn3 O6 1.987(7) .
Zn4 O13 1.894(8) 2_546
Zn4 O7 1.937(7) .
Zn4 O5 1.990(9) 2_547
Zn4 O11 1.992(7) .
P1 O3 1.507(9) .
P1 O2 1.510(7) .
P1 O1 1.509(8) .
P1 C1 1.786(11) .
P2 O7 1.501(8) .
P2 O8 1.508(8) .
P2 O6 1.554(7) .
P2 C8 1.791(12) .
P3 O13 1.487(8) .
P3 O15 1.489(8) .
P3 O14 1.522(8) .
P3 C19 1.797(12) .
O4 C7 1.236(14) .
O4 Zn3 1.943(8) 2_557
O5 C7 1.266(14) .
O5 Zn4 1.990(9) 2_557
O8 Zn1 1.901(8) 1_655
O9 C14 1.246(12) .
O9 Zn2 1.936(7) 2_647
O10 C14 1.270(14) .
O10 Zn1 1.938(9) 2_547
O11 C15 1.245(13) .
O12 C15 1.285(13) .
O13 Zn4 1.894(8) 2_556
O14 Zn1 1.922(7) 2_446
O15 Zn2 1.891(8) 2_546
C1 C6 1.387(17) .
C1 C2 1.406(15) .
C2 C3 1.387(19) .
C2 H2A 0.9300 .
C3 C4 1.359(17) .
C3 H3A 0.9300 .
C4 C5 1.393(16) .
C4 C7 1.484(17) .
C5 C6 1.361(17) .
C5 H5A 0.9300 .
C6 H6A 0.9300 .
C8 C13 1.370(15) .
C8 C9 1.419(15) .
C9 C10 1.348(15) .
C9 H9A 0.9300 .
C10 C11 1.387(14) .
C10 H10A 0.9300 .
C11 C12 1.363(16) .
C11 C14 1.496(16) .
C12 C13 1.383(17) .
C12 H12A 0.9300 .
C13 H13A 0.9300 .
C15 C16 1.496(16) .
C16 C17 1.341(16) .
C16 C21 1.408(16) .
C17 C18 1.395(17) .
C17 H17A 0.9300 .
C18 C19 1.381(16) .
C18 H18A 0.9300 .
C19 C20 1.382(15) .
C20 C21 1.364(16) .
C20 H20A 0.9300 .
C21 H21A 0.9300 .
N1 C26 1.44(2) .
N1 C24 1.45(2) .
N1 C22 1.51(4) .
N1 H1A 0.9100 .
C22 C23 1.32(3) .
C22 H22A 0.9700 .
C22 H22B 0.9700 .
C23 H23A 0.9600 .
C23 H23B 0.9600 .
C23 H23C 0.9600 .
C24 C25 1.45(2) .
C24 H24A 0.9700 .
C24 H24B 0.9700 .
C25 H25A 0.9600 .
C25 H25B 0.9600 .
C25 H25C 0.9600 .
C26 C27 1.452(19) .
C26 H26A 0.9700 .
C26 H26B 0.9700 .
C27 H27A 0.9600 .
C27 H27B 0.9600 .
C27 H27C 0.9600 .

loop_
_geom_hbond_atom_site_label_D
_geom_hbond_atom_site_label_H
_geom_hbond_atom_site_label_A
_geom_hbond_distance_DH
_geom_hbond_distance_HA
_geom_hbond_distance_DA
_geom_hbond_angle_DHA
_geom_hbond_site_symmetry_A
N1 H1A O14 0.91 2.02 2.92(2) 169.9 2_556
N1 H1A O1 0.91 2.88 3.39(4) 117.1 1_655
